data_2221294
loop_
_publ_author_name
'Zonouzi, Afsaneh'
'Izakiana, Zakieh'
'Rahmani, Hossein'
'Ng, Seik Weng'

_publ_section_title
;
 4-(5-Bromo-2-hydroxyphenyl)but-3-ene-2-one
;
_journal_coeditor_code BT2898
_journal_issue 4
_journal_name_full 'Acta Crystallographica Section E'
_journal_page_first o795
_journal_paper_doi 10.1107/S1600536809009386
_journal_volume 65
_journal_year 2009
_chemical_formula_iupac 'C10 H9 Br O2'
_chemical_formula_moiety 'C10 H9 Br O2'
_chemical_formula_sum 'C10 H9 Br O2'
_chemical_formula_weight 241.08
_chemical_name_systematic
;
4-(5-Bromo-2-hydroxyphenyl)but-3-ene-2-one
;
_space_group_IT_number 2
_symmetry_cell_setting triclinic
_symmetry_space_group_name_Hall '-P 1'
_symmetry_space_group_name_H-M 'P -1'
_atom_sites_solution_hydrogens geom
_atom_sites_solution_primary direct
_atom_sites_solution_secondary difmap
_audit_creation_method SHELXL-97
_cell_angle_alpha 106.432(2)
_cell_angle_beta 104.548(2)
_cell_angle_gamma 94.468(2)
_cell_formula_units_Z 2
_cell_length_a 5.8619(2)
_cell_length_b 7.7495(2)
_cell_length_c 10.9601(3)
_cell_measurement_reflns_used 1830
_cell_measurement_temperature 123(2)
_cell_measurement_theta_max 28.1
_cell_measurement_theta_min 2.8
_cell_volume 456.25(2)
_computing_cell_refinement 'SAINT (Bruker, 2008)'
_computing_data_collection 'APEX2 (Bruker, 2008)'
_computing_data_reduction 'SAINT (Bruker, 2008)'
_computing_molecular_graphics 'X-SEED (Barbour, 2001)'
_computing_publication_material 'publCIF (Westrip, 2009)'
_computing_structure_refinement 'SHELXL97 (Sheldrick, 2008)'
_computing_structure_solution 'SHELXS97 (Sheldrick, 2008)'
_diffrn_ambient_temperature 123(2)
_diffrn_measured_fraction_theta_full 0.976
_diffrn_measured_fraction_theta_max 0.976
_diffrn_measurement_device_type 'Bruker SMART APEX'
_diffrn_measurement_method \w
_diffrn_radiation_monochromator graphite
_diffrn_radiation_source 'fine-focus sealed tube'
_diffrn_radiation_type MoK\a
_diffrn_radiation_wavelength 0.71073
_diffrn_reflns_av_R_equivalents 0.0254
_diffrn_reflns_av_sigmaI/netI 0.0452
_diffrn_reflns_limit_h_max 7
_diffrn_reflns_limit_h_min -7
_diffrn_reflns_limit_k_max 9
_diffrn_reflns_limit_k_min -10
_diffrn_reflns_limit_l_max 14
_diffrn_reflns_limit_l_min -14
_diffrn_reflns_number 3659
_diffrn_reflns_theta_full 27.49
_diffrn_reflns_theta_max 27.49
_diffrn_reflns_theta_min 2.02
_diffrn_standards_decay_% 0
_diffrn_standards_interval_count 0
_diffrn_standards_interval_time 0
_diffrn_standards_number 0
_exptl_absorpt_coefficient_mu 4.465
_exptl_absorpt_correction_T_max 0.9160
_exptl_absorpt_correction_T_min 0.2682
_exptl_absorpt_correction_type multi-scan
_exptl_absorpt_process_details '(SADABS; Sheldrick, 1996)'
_exptl_crystal_colour colorless
_exptl_crystal_density_diffrn 1.755
_exptl_crystal_density_method 'not measured'
_exptl_crystal_description plate
_exptl_crystal_F_000 240
_exptl_crystal_size_max 0.40
_exptl_crystal_size_mid 0.10
_exptl_crystal_size_min 0.02
_refine_diff_density_max 0.655
_refine_diff_density_min -0.579
_refine_ls_extinction_method none
_refine_ls_goodness_of_fit_ref 1.044
_refine_ls_hydrogen_treatment mixed
_refine_ls_matrix_type full
_refine_ls_number_parameters 123
_refine_ls_number_reflns 2040
_refine_ls_number_restraints 1
_refine_ls_restrained_S_all 1.044
_refine_ls_R_factor_all 0.0386
_refine_ls_R_factor_gt 0.0305
_refine_ls_shift/su_max 0.001
_refine_ls_shift/su_mean 0.001
_refine_ls_structure_factor_coef Fsqd
_refine_ls_weighting_details 'calc w=1/[\s^2^(Fo^2^)+(0.0287P)^2^+0.4716P] where P=(Fo^2^+2Fc^2^)/3'
_refine_ls_weighting_scheme calc
_refine_ls_wR_factor_gt 0.0710
_refine_ls_wR_factor_ref 0.0741
_reflns_number_gt 1797
_reflns_number_total 2040
_reflns_threshold_expression I>2\s(I)
_cod_data_source_file bt2898.cif
_cod_data_source_block I
_cod_database_code 2221294
_cod_database_fobs_code 2221294

loop_
_symmetry_equiv_pos_as_xyz
'x, y, z'
'-x, -y, -z'

loop_
_atom_site_type_symbol
_atom_site_label
_atom_site_fract_x
_atom_site_fract_y
_atom_site_fract_z
_atom_site_U_iso_or_equiv
_atom_site_adp_type
_atom_site_calc_flag
_atom_site_refinement_flags
_atom_site_occupancy
_atom_site_disorder_assembly
_atom_site_disorder_group
Br Br1 0.69822(5) 0.19383(4) -0.18504(3) 0.02165(11) Uani d . 1 . .
O O1 0.3724(4) 0.3898(3) 0.3090(2) 0.0231(5) Uani d D 1 . .
H H1 0.256(4) 0.319(4) 0.307(4) 0.033(11) Uiso d D 1 . .
O O2 0.9820(4) 0.8201(3) 0.6596(2) 0.0226(5) Uani d . 1 . .
C C1 0.4405(5) 0.3456(4) 0.1967(3) 0.0173(6) Uani d . 1 . .
C C2 0.2974(5) 0.2178(4) 0.0796(3) 0.0188(6) Uani d . 1 . .
H H2 0.1468 0.1611 0.0782 0.023 Uiso calc R 1 . .
C C3 0.3699(5) 0.1715(4) -0.0348(3) 0.0192(6) Uani d . 1 . .
H H3 0.2722 0.0828 -0.1138 0.023 Uiso calc R 1 . .
C C4 0.5894(5) 0.2583(4) -0.0309(3) 0.0173(6) Uani d . 1 . .
C C5 0.7326(5) 0.3867(4) 0.0822(3) 0.0168(6) Uani d . 1 . .
H H5 0.8812 0.4441 0.0815 0.020 Uiso calc R 1 . .
C C6 0.6617(5) 0.4341(4) 0.1992(3) 0.0166(6) Uani d . 1 . .
C C7 0.8291(5) 0.5694(4) 0.3152(3) 0.0178(6) Uani d . 1 . .
H H7 0.9703 0.6173 0.3004 0.021 Uiso calc R 1 . .
C C8 0.8136(5) 0.6359(4) 0.4390(3) 0.0180(6) Uani d . 1 . .
H H8 0.6731 0.5958 0.4582 0.022 Uiso calc R 1 . .
C C10 1.2237(6) 0.8416(4) 0.5192(3) 0.0248(7) Uani d . 1 . .
H H10A 1.3292 0.9287 0.6014 0.037 Uiso calc R 1 . .
H H10B 1.1786 0.9032 0.4521 0.037 Uiso calc R 1 . .
H H10C 1.3071 0.7412 0.4868 0.037 Uiso calc R 1 . .
C C9 1.0023(5) 0.7671(4) 0.5460(3) 0.0177(6) Uani d . 1 . .

loop_
_atom_site_aniso_label
_atom_site_aniso_U_11
_atom_site_aniso_U_22
_atom_site_aniso_U_33
_atom_site_aniso_U_12
_atom_site_aniso_U_13
_atom_site_aniso_U_23
Br1 0.02299(17) 0.02469(17) 0.01502(15) -0.00029(11) 0.00787(11) 0.00169(11)
O1 0.0206(11) 0.0277(12) 0.0199(11) -0.0035(9) 0.0101(9) 0.0037(9)
O2 0.0263(12) 0.0215(11) 0.0178(10) -0.0001(9) 0.0082(9) 0.0025(9)
C1 0.0201(15) 0.0182(14) 0.0161(14) 0.0048(11) 0.0067(12) 0.0073(11)
C2 0.0198(15) 0.0189(14) 0.0195(14) 0.0013(12) 0.0071(12) 0.0080(12)
C3 0.0196(15) 0.0188(14) 0.0160(14) 0.0021(12) 0.0023(12) 0.0035(11)
C4 0.0213(15) 0.0173(14) 0.0165(13) 0.0068(12) 0.0099(12) 0.0054(11)
C5 0.0147(14) 0.0193(14) 0.0189(14) 0.0032(11) 0.0066(11) 0.0079(11)
C6 0.0179(14) 0.0157(14) 0.0158(13) 0.0031(11) 0.0047(11) 0.0047(11)
C7 0.0157(14) 0.0193(14) 0.0189(14) 0.0026(11) 0.0043(12) 0.0074(12)
C8 0.0153(14) 0.0181(14) 0.0205(14) 0.0011(11) 0.0057(12) 0.0056(12)
C10 0.0215(16) 0.0251(16) 0.0223(15) -0.0054(13) 0.0070(13) 0.0005(13)
C9 0.0205(15) 0.0150(14) 0.0179(14) 0.0025(11) 0.0059(12) 0.0056(11)

loop_
_atom_type_symbol
_atom_type_description
_atom_type_scat_dispersion_real
_atom_type_scat_dispersion_imag
_atom_type_scat_source
C C 0.0033 0.0016 'International Tables Vol C Tables 4.2.6.8 and 6.1.1.4'
H H 0.0000 0.0000 'International Tables Vol C Tables 4.2.6.8 and 6.1.1.4'
O O 0.0106 0.0060 'International Tables Vol C Tables 4.2.6.8 and 6.1.1.4'
Br Br -0.2901 2.4595 'International Tables Vol C Tables 4.2.6.8 and 6.1.1.4'

loop_
_geom_angle_atom_site_label_1
_geom_angle_atom_site_label_2
_geom_angle_atom_site_label_3
_geom_angle_site_symmetry_1
_geom_angle_site_symmetry_3
_geom_angle
_geom_angle_publ_flag
C1 O1 H1 . . 114(3) ?
O1 C1 C2 . . 121.9(3) ?
O1 C1 C6 . . 118.3(3) ?
C2 C1 C6 . . 119.8(3) ?
C3 C2 C1 . . 121.5(3) ?
C3 C2 H2 . . 119.2 ?
C1 C2 H2 . . 119.2 ?
C2 C3 C4 . . 118.2(3) ?
C2 C3 H3 . . 120.9 ?
C4 C3 H3 . . 120.9 ?
C5 C4 C3 . . 121.6(3) ?
C5 C4 Br1 . . 119.0(2) ?
C3 C4 Br1 . . 119.3(2) ?
C4 C5 C6 . . 120.7(3) ?
C4 C5 H5 . . 119.6 ?
C6 C5 H5 . . 119.6 ?
C5 C6 C1 . . 118.1(3) ?
C5 C6 C7 . . 116.5(3) ?
C1 C6 C7 . . 125.4(3) ?
C8 C7 C6 . . 129.8(3) ?
C8 C7 H7 . . 115.1 ?
C6 C7 H7 . . 115.1 ?
C7 C8 C9 . . 123.1(3) ?
C7 C8 H8 . . 118.5 ?
C9 C8 H8 . . 118.5 ?
C9 C10 H10A . . 109.5 ?
C9 C10 H10B . . 109.5 ?
H10A C10 H10B . . 109.5 ?
C9 C10 H10C . . 109.5 ?
H10A C10 H10C . . 109.5 ?
H10B C10 H10C . . 109.5 ?
O2 C9 C8 . . 120.5(3) ?
O2 C9 C10 . . 119.0(3) ?
C8 C9 C10 . . 120.5(3) ?

loop_
_geom_bond_atom_site_label_1
_geom_bond_atom_site_label_2
_geom_bond_site_symmetry_2
_geom_bond_distance
_geom_bond_publ_flag
Br1 C4 . 1.903(3) ?
O1 C1 . 1.350(3) ?
O1 H1 . 0.834(10) ?
O2 C9 . 1.235(3) ?
C1 C2 . 1.394(4) ?
C1 C6 . 1.409(4) ?
C2 C3 . 1.385(4) ?
C2 H2 . 0.9500 ?
C3 C4 . 1.390(4) ?
C3 H3 . 0.9500 ?
C4 C5 . 1.371(4) ?
C5 C6 . 1.406(4) ?
C5 H5 . 0.9500 ?
C6 C7 . 1.461(4) ?
C7 C8 . 1.338(4) ?
C7 H7 . 0.9500 ?
C8 C9 . 1.460(4) ?
C8 H8 . 0.9500 ?
C10 C9 . 1.508(4) ?
C10 H10A . 0.9800 ?
C10 H10B . 0.9800 ?
C10 H10C . 0.9800 ?

loop_
_geom_hbond_atom_site_label_D
_geom_hbond_atom_site_label_H
_geom_hbond_atom_site_label_A
_geom_hbond_site_symmetry_A
_geom_hbond_distance_DH
_geom_hbond_distance_HA
_geom_hbond_distance_DA
_geom_hbond_angle_DHA
_geom_hbond_publ_flag
O1 H1 O2 2_666 0.830(10) 1.870(10) 2.689(3) 168(4) yes

loop_
_geom_torsion_atom_site_label_1
_geom_torsion_atom_site_label_2
_geom_torsion_atom_site_label_3
_geom_torsion_atom_site_label_4
_geom_torsion_site_symmetry_1
_geom_torsion_site_symmetry_2
_geom_torsion_site_symmetry_3
_geom_torsion_site_symmetry_4
_geom_torsion
_geom_torsion_publ_flag
O1 C1 C2 C3 . . . . -179.2(2) ?
C6 C1 C2 C3 . . . . 1.6(4) ?
C1 C2 C3 C4 . . . . -1.0(4) ?
C2 C3 C4 C5 . . . . 0.0(4) ?
C2 C3 C4 Br1 . . . . 178.5(2) ?
C3 C4 C5 C6 . . . . 0.4(4) ?
Br1 C4 C5 C6 . . . . -178.10(19) ?
C4 C5 C6 C1 . . . . 0.2(4) ?
C4 C5 C6 C7 . . . . 178.7(2) ?
O1 C1 C6 C5 . . . . 179.6(2) ?
C2 C1 C6 C5 . . . . -1.2(4) ?
O1 C1 C6 C7 . . . . 1.2(4) ?
C2 C1 C6 C7 . . . . -179.5(3) ?
C5 C6 C7 C8 . . . . -177.8(3) ?
C1 C6 C7 C8 . . . . 0.6(5) ?
C6 C7 C8 C9 . . . . 177.6(3) ?
C7 C8 C9 O2 . . . . -177.8(3) ?
C7 C8 C9 C10 . . . . 2.9(4) ?

loop_
_cod_related_entry_id
_cod_related_entry_database
_cod_related_entry_code
1 ChemSpider 4609260
